data_4022650
loop_
_publ_author_name
'Stacie A. Calad'
'Jelena \'Cirakov\<c'
'K. A. Woerpel'

_publ_section_title
;
 Synthesis of (\+-)-epi-Stegobinone Utilizing Silacyclopropanes
 as Synthetic Intermediates
;
_journal_name_full 'Journal of Organic Chemistry'
_journal_page_first 1027
_journal_page_last 1030
_journal_paper_doi 10.1021/jo0620011
_journal_volume 72
_journal_year 2007
_chemical_formula_sum 'C13 H24 O3'
_chemical_formula_weight 228.32
_chemical_name_systematic
; 
 ? 
;
_space_group_IT_number 148
_symmetry_cell_setting rhombohedral
_symmetry_space_group_name_Hall '-R 3'
_symmetry_space_group_name_H-M 'R -3 :H'
_atom_sites_solution_hydrogens difmap
_atom_sites_solution_primary direct
_atom_sites_solution_secondary difmap
_audit_creation_method SHELXTL
_cell_angle_alpha 90.00
_cell_angle_beta 90.00
_cell_angle_gamma 120.00
_cell_formula_units_Z 18
_cell_length_a 16.6121(8)
_cell_length_b 16.6121(8)
_cell_length_c 25.705(2)
_cell_measurement_temperature 163(2)
_cell_volume 6143.3(7)
_computing_cell_refinement 'Bruker SMART/SAINT'
_computing_data_collection 'Bruker SMART'
_computing_data_reduction 'Bruker SAINT'
_computing_molecular_graphics 'Bruker SHELXTL'
_computing_publication_material 'Bruker SHELXTL'
_computing_structure_refinement 'Bruker SHELXTL'
_computing_structure_solution 'Bruker SHELXTL'
_diffrn_ambient_temperature 163(2)
_diffrn_measured_fraction_theta_full 0.999
_diffrn_measured_fraction_theta_max 0.999
_diffrn_measurement_device_type 'CCD area detector'
_diffrn_measurement_method 'phi and omega scans'
_diffrn_radiation_monochromator graphite
_diffrn_radiation_source 'normal-focus sealed tube'
_diffrn_radiation_type MoK\a
_diffrn_radiation_wavelength 0.71073
_diffrn_reflns_av_R_equivalents 0.0249
_diffrn_reflns_av_sigmaI/netI 0.0126
_diffrn_reflns_limit_h_max 21
_diffrn_reflns_limit_h_min -22
_diffrn_reflns_limit_k_max 22
_diffrn_reflns_limit_k_min -22
_diffrn_reflns_limit_l_max 33
_diffrn_reflns_limit_l_min -34
_diffrn_reflns_number 26471
_diffrn_reflns_theta_full 28.30
_diffrn_reflns_theta_max 28.30
_diffrn_reflns_theta_min 1.62
_diffrn_standards_decay_% '< 1.0'
_diffrn_standards_interval_count 'initial 50 frames recollected'
_diffrn_standards_number '50 frames'
_exptl_absorpt_coefficient_mu 0.077
_exptl_absorpt_correction_T_max 0.9736
_exptl_absorpt_correction_T_min 0.9663
_exptl_absorpt_correction_type multi-scan
_exptl_absorpt_process_details 'Bruker SADABS'
_exptl_crystal_colour colorless
_exptl_crystal_density_diffrn 1.111
_exptl_crystal_density_meas ?
_exptl_crystal_density_method 'not measured'
_exptl_crystal_description polyhedra
_exptl_crystal_F_000 2268
_exptl_crystal_size_max 0.45
_exptl_crystal_size_mid 0.39
_exptl_crystal_size_min 0.35
_refine_diff_density_max 0.384
_refine_diff_density_min -0.170
_refine_diff_density_rms 0.038
_refine_ls_extinction_method none
_refine_ls_goodness_of_fit_ref 1.056
_refine_ls_hydrogen_treatment refall
_refine_ls_matrix_type full
_refine_ls_number_parameters 241
_refine_ls_number_reflns 3386
_refine_ls_number_restraints 0
_refine_ls_restrained_S_all 1.056
_refine_ls_R_factor_all 0.0423
_refine_ls_R_factor_gt 0.0359
_refine_ls_shift/su_max 0.000
_refine_ls_shift/su_mean 0.000
_refine_ls_structure_factor_coef Fsqd
_refine_ls_weighting_details 'calc w=1/[\s^2^(Fo^2^)+(0.0569P)^2^+4.4726P] where P=(Fo^2^+2Fc^2^)/3'
_refine_ls_weighting_scheme calc
_refine_ls_wR_factor_gt 0.0963
_refine_ls_wR_factor_ref 0.1043
_reflns_number_gt 2961
_reflns_number_total 3386
_reflns_threshold_expression >2sigma(I)
_cod_data_source_file jo0620011si20060928_122030.cif
_cod_data_source_block kaw79
_cod_depositor_comments
;
The following automatic conversions were performed:
'_symmetry_cell_setting' value 'Rhombohedral' changed to 'rhombohedral'
according to '/home/saulius/struct/CIF-dictionaries/cif_core.dic'
dictionary named 'cif_core.dic' version 2.4.1 from 2010-06-29.

Automatic conversion script
Id: cif_fix_enum 1527 2010-12-29 10:47:43Z saulius 

The following automatic conversions were performed:

'_exptl_crystal_density_meas' value 'n/a' was changed to '?' - the
value is perceived as not measured.

Automatic conversion script
Id: cif_fix_values 3008 2015-01-20 13:52:24Z robertas 
;
_cod_original_sg_symbol_H-M 'R -3'
_cod_database_code 4022650

loop_
_symmetry_equiv_pos_as_xyz
'x, y, z'
'-y, x-y, z'
'-x+y, -x, z'
'x+2/3, y+1/3, z+1/3'
'-y+2/3, x-y+1/3, z+1/3'
'-x+y+2/3, -x+1/3, z+1/3'
'x+1/3, y+2/3, z+2/3'
'-y+1/3, x-y+2/3, z+2/3'
'-x+y+1/3, -x+2/3, z+2/3'
'-x, -y, -z'
'y, -x+y, -z'
'x-y, x, -z'
'-x+2/3, -y+1/3, -z+1/3'
'y+2/3, -x+y+1/3, -z+1/3'
'x-y+2/3, x+1/3, -z+1/3'
'-x+1/3, -y+2/3, -z+2/3'
'y+1/3, -x+y+2/3, -z+2/3'
'x-y+1/3, x+2/3, -z+2/3'

loop_
_atom_site_label
_atom_site_type_symbol
_atom_site_fract_x
_atom_site_fract_y
_atom_site_fract_z
_atom_site_U_iso_or_equiv
_atom_site_adp_type
_atom_site_occupancy
_atom_site_symmetry_multiplicity
_atom_site_calc_flag
O1 O -0.04808(4) 0.58571(4) 0.05224(3) 0.02239(16) Uani 1 1 d
O2 O 0.16268(5) 0.60868(5) 0.14459(3) 0.02640(17) Uani 1 1 d
O3 O -0.02136(5) 0.83166(5) 0.00390(3) 0.02494(17) Uani 1 1 d
C1 C -0.06035(6) 0.49808(6) 0.07019(4) 0.02100(19) Uani 1 1 d
C2 C -0.00165(7) 0.51374(6) 0.11886(3) 0.02037(19) Uani 1 1 d
C3 C 0.10023(6) 0.57081(6) 0.10131(3) 0.01879(19) Uani 1 1 d
C4 C 0.11535(6) 0.65085(6) 0.06637(3) 0.01769(18) Uani 1 1 d
C5 C 0.04327(6) 0.65505(6) 0.04605(3) 0.01794(18) Uani 1 1 d
C6 C -0.16422(8) 0.43416(8) 0.07661(5) 0.0319(2) Uani 1 1 d
C7 C -0.02484(8) 0.56126(8) 0.16245(4) 0.0290(2) Uani 1 1 d
C8 C 0.21522(7) 0.72213(7) 0.05510(4) 0.0248(2) Uani 1 1 d
C9 C 0.04662(6) 0.73248(6) 0.01369(3) 0.01893(19) Uani 1 1 d
C10 C -0.01599(6) 0.76650(6) 0.03803(4) 0.01929(19) Uani 1 1 d
C11 C 0.01808(7) 0.80963(7) 0.09160(4) 0.0262(2) Uani 1 1 d
C12 C -0.04875(11) 0.83267(12) 0.11928(6) 0.0464(3) Uani 1 1 d
C13 C 0.01897(9) 0.70106(8) -0.04276(4) 0.0284(2) Uani 1 1 d
H2 H 0.1739(11) 0.5677(11) 0.1574(6) 0.044(4) Uiso 1 1 d
H3 H 0.0293(11) 0.8745(11) 0.0007(6) 0.033(4) Uiso 1 1 d
H1A H -0.0375(8) 0.4735(8) 0.0422(5) 0.022(3) Uiso 1 1 d
H2A H -0.0137(9) 0.4527(9) 0.1307(5) 0.025(3) Uiso 1 1 d
H3A H 0.1165(8) 0.5294(9) 0.0817(5) 0.023(3) Uiso 1 1 d
H6A H -0.1887(10) 0.4586(11) 0.1025(6) 0.042(4) Uiso 1 1 d
H6B H -0.1770(10) 0.3737(11) 0.0875(6) 0.043(4) Uiso 1 1 d
H6C H -0.1966(12) 0.4287(11) 0.0441(7) 0.048(4) Uiso 1 1 d
H7A H -0.0146(11) 0.6219(11) 0.1525(6) 0.042(4) Uiso 1 1 d
H7B H 0.0136(11) 0.5699(11) 0.1924(6) 0.046(4) Uiso 1 1 d
H7C H -0.0908(11) 0.5225(11) 0.1729(6) 0.042(4) Uiso 1 1 d
H8A H 0.2235(10) 0.7579(10) 0.0242(6) 0.037(4) Uiso 1 1 d
H8B H 0.2515(12) 0.6920(12) 0.0513(7) 0.053(5) Uiso 1 1 d
H8C H 0.2440(12) 0.7681(12) 0.0824(7) 0.054(5) Uiso 1 1 d
H9A H 0.1106(8) 0.7858(8) 0.0145(4) 0.020(3) Uiso 1 1 d
H10A H -0.0804(8) 0.7142(8) 0.0401(5) 0.018(3) Uiso 1 1 d
H11A H 0.0795(10) 0.8666(10) 0.0872(5) 0.033(3) Uiso 1 1 d
H11B H 0.0287(10) 0.7673(10) 0.1127(6) 0.034(3) Uiso 1 1 d
H12A H -0.1080(14) 0.7755(14) 0.1263(7) 0.063(5) Uiso 1 1 d
H12B H -0.0627(13) 0.8744(13) 0.0982(7) 0.062(5) Uiso 1 1 d
H12C H -0.0220(13) 0.8655(14) 0.1517(8) 0.065(5) Uiso 1 1 d
H13A H 0.0185(10) 0.7508(10) -0.0631(6) 0.035(3) Uiso 1 1 d
H13B H 0.0640(10) 0.6874(10) -0.0583(6) 0.040(4) Uiso 1 1 d
H13C H -0.0429(12) 0.6459(12) -0.0436(6) 0.047(4) Uiso 1 1 d

loop_
_atom_site_aniso_label
_atom_site_aniso_U_11
_atom_site_aniso_U_22
_atom_site_aniso_U_33
_atom_site_aniso_U_23
_atom_site_aniso_U_13
_atom_site_aniso_U_12
O1 0.0178(3) 0.0175(3) 0.0294(4) 0.0061(3) -0.0011(3) 0.0070(3)
O2 0.0334(4) 0.0220(3) 0.0253(4) -0.0027(3) -0.0130(3) 0.0150(3)
O3 0.0247(4) 0.0193(3) 0.0314(4) 0.0036(3) -0.0051(3) 0.0113(3)
C1 0.0219(4) 0.0160(4) 0.0225(4) 0.0032(3) 0.0003(3) 0.0075(3)
C2 0.0261(5) 0.0174(4) 0.0180(4) 0.0022(3) 0.0009(3) 0.0111(4)
C3 0.0227(4) 0.0183(4) 0.0177(4) -0.0016(3) -0.0038(3) 0.0119(3)
C4 0.0199(4) 0.0169(4) 0.0164(4) -0.0001(3) 0.0000(3) 0.0093(3)
C5 0.0191(4) 0.0157(4) 0.0175(4) 0.0012(3) 0.0004(3) 0.0075(3)
C6 0.0230(5) 0.0241(5) 0.0401(6) 0.0076(4) 0.0003(4) 0.0053(4)
C7 0.0381(6) 0.0282(5) 0.0219(5) 0.0020(4) 0.0075(4) 0.0175(5)
C8 0.0192(4) 0.0252(5) 0.0280(5) 0.0041(4) 0.0004(4) 0.0097(4)
C9 0.0200(4) 0.0172(4) 0.0194(4) 0.0025(3) -0.0011(3) 0.0091(3)
C10 0.0187(4) 0.0170(4) 0.0220(4) 0.0010(3) -0.0029(3) 0.0088(3)
C11 0.0297(5) 0.0276(5) 0.0245(5) -0.0054(4) -0.0068(4) 0.0168(4)
C12 0.0526(8) 0.0660(9) 0.0353(6) -0.0179(6) -0.0063(6) 0.0408(8)
C13 0.0433(6) 0.0271(5) 0.0195(4) 0.0006(4) -0.0023(4) 0.0211(5)

loop_
_atom_type_symbol
_atom_type_description
_atom_type_scat_dispersion_real
_atom_type_scat_dispersion_imag
_atom_type_scat_source
C C 0.0033 0.0016 'International Tables Vol C Tables 4.2.6.8 and 6.1.1.4'
H H 0.0000 0.0000 'International Tables Vol C Tables 4.2.6.8 and 6.1.1.4'
O O 0.0106 0.0060 'International Tables Vol C Tables 4.2.6.8 and 6.1.1.4'

loop_
_geom_angle_atom_site_label_1
_geom_angle_atom_site_label_2
_geom_angle_atom_site_label_3
_geom_angle
C5 O1 C1 114.89(7)
O1 C1 C6 106.19(8)
O1 C1 C2 109.55(7)
C6 C1 C2 115.88(8)
C1 C2 C7 112.63(8)
C1 C2 C3 106.09(7)
C7 C2 C3 112.41(8)
O2 C3 C4 107.95(7)
O2 C3 C2 112.01(7)
C4 C3 C2 111.28(7)
C5 C4 C8 123.04(8)
C5 C4 C3 121.04(8)
C8 C4 C3 115.89(8)
C4 C5 O1 123.34(8)
C4 C5 C9 127.32(8)
O1 C5 C9 109.34(7)
C5 C9 C13 110.77(7)
C5 C9 C10 110.13(7)
C13 C9 C10 111.51(8)
O3 C10 C11 110.32(8)
O3 C10 C9 109.68(7)
C11 C10 C9 112.25(8)
C12 C11 C10 113.27(9)

loop_
_geom_bond_atom_site_label_1
_geom_bond_atom_site_label_2
_geom_bond_distance
O1 C5 1.3810(11)
O1 C1 1.4411(11)
O2 C3 1.4342(11)
O3 C10 1.4305(11)
C1 C6 1.5165(14)
C1 C2 1.5265(13)
C2 C7 1.5268(13)
C2 C3 1.5370(13)
C3 C4 1.5177(12)
C4 C5 1.3397(13)
C4 C8 1.5081(13)
C5 C9 1.5093(12)
C9 C13 1.5326(13)
C9 C10 1.5429(13)
C10 C11 1.5245(13)
C11 C12 1.5199(16)

loop_
_geom_torsion_atom_site_label_1
_geom_torsion_atom_site_label_2
_geom_torsion_atom_site_label_3
_geom_torsion_atom_site_label_4
_geom_torsion
C5 O1 C1 C6 177.47(8)
C5 O1 C1 C2 51.64(10)
O1 C1 C2 C7 57.20(10)
C6 C1 C2 C7 -62.88(11)
O1 C1 C2 C3 -66.17(9)
C6 C1 C2 C3 173.75(8)
C1 C2 C3 O2 166.72(7)
C7 C2 C3 O2 43.21(10)
C1 C2 C3 C4 45.78(9)
C7 C2 C3 C4 -77.74(9)
O2 C3 C4 C5 -136.36(9)
C2 C3 C4 C5 -13.07(12)
O2 C3 C4 C8 45.43(10)
C2 C3 C4 C8 168.73(8)
C8 C4 C5 O1 173.75(9)
C3 C4 C5 O1 -4.33(13)
C8 C4 C5 C9 -6.14(15)
C3 C4 C5 C9 175.79(8)
C1 O1 C5 C4 -15.55(12)
C1 O1 C5 C9 164.36(7)
C4 C5 C9 C13 110.45(11)
O1 C5 C9 C13 -69.45(10)
C4 C5 C9 C10 -125.73(10)
O1 C5 C9 C10 54.37(9)
C5 C9 C10 O3 -172.97(7)
C13 C9 C10 O3 -49.58(10)
C5 C9 C10 C11 64.01(10)
C13 C9 C10 C11 -172.60(8)
O3 C10 C11 C12 64.55(13)
C9 C10 C11 C12 -172.79(10)
